data_4302732
loop_
_publ_author_name
'Yue-Peng Cai'
'Xiu-Xia Zhou'
'Zheng-Yuan Zhou'
'Shi-Zheng Zhu'
'Praveen K. Thallapally'
'Jun Liu'

_publ_contact_author_address
;      
Energy and Environment Division
Pacific Northwest National Laboratory
Richland, WA 99352   USA
;
_publ_contact_author_email praveen.thallapally@pnl.gov
_publ_contact_author_fax '+1 (509)371 7249'
_publ_contact_author_name 'Praveen K. Thallapally'
_publ_contact_author_phone '+1 (509)371 7183'
_publ_section_title
;
Single-Crystal-to-Single-Crystal Transformation in a One-Dimensional
Ag-Eu Helical System
;
_journal_name_full 'Inorganic Chemistry'
_journal_page_first 6341
_journal_page_last 6343
_journal_paper_doi 10.1021/ic9007125
_journal_volume 48
_journal_year 2009
_chemical_formula_moiety 'C14 H12 Ag Eu N2 O11, 3(H2 O)'
_chemical_formula_sum 'C14 H18 Ag Eu N2 O14'
_chemical_formula_weight 698.13
_chemical_name_systematic
;

 ?

;
_space_group_IT_number 14
_symmetry_cell_setting monoclinic
_symmetry_space_group_name_Hall '-P 2yn'
_symmetry_space_group_name_H-M 'P 1 21/n 1'
_atom_sites_solution_hydrogens geom
_atom_sites_solution_primary direct
_atom_sites_solution_secondary difmap
_audit_creation_method SHELXL-97
_cell_angle_alpha 90.00
_cell_angle_beta 98.878(5)
_cell_angle_gamma 90.00
_cell_formula_units_Z 4
_cell_length_a 14.590(6)
_cell_length_b 7.355(3)
_cell_length_c 19.749(8)
_cell_measurement_reflns_used 4261
_cell_measurement_temperature 298(2)
_cell_measurement_theta_max 27.48
_cell_measurement_theta_min 2.83
_cell_volume 2093.9(15)
_computing_cell_refinement 'Bruker SMART'
_computing_data_collection 'Bruker SMART'
_computing_data_reduction 'Bruker SAINT'
_computing_molecular_graphics 'Bruker SHELXTL'
_computing_publication_material 'Bruker SHELXTL'
_computing_structure_refinement 'SHELXL-97 (Sheldrick, 1997)'
_computing_structure_solution 'SHELXS-97 (Sheldrick, 1990)'
_diffrn_ambient_temperature 298(2)
_diffrn_measured_fraction_theta_full 0.995
_diffrn_measured_fraction_theta_max 0.995
_diffrn_measurement_device_type 'CCD area detector'
_diffrn_measurement_method 'phi and omega scans'
_diffrn_radiation_monochromator graphite
_diffrn_radiation_source 'fine-focus sealed tube'
_diffrn_radiation_type MoK\a
_diffrn_radiation_wavelength 0.71073
_diffrn_reflns_av_R_equivalents 0.0452
_diffrn_reflns_av_sigmaI/netI 0.0515
_diffrn_reflns_limit_h_max 17
_diffrn_reflns_limit_h_min -17
_diffrn_reflns_limit_k_max 8
_diffrn_reflns_limit_k_min -8
_diffrn_reflns_limit_l_max 23
_diffrn_reflns_limit_l_min -16
_diffrn_reflns_number 10485
_diffrn_reflns_theta_full 25.50
_diffrn_reflns_theta_max 25.50
_diffrn_reflns_theta_min 1.62
_exptl_absorpt_coefficient_mu 3.979
_exptl_absorpt_correction_T_max 0.5867
_exptl_absorpt_correction_T_min 0.4244
_exptl_absorpt_correction_type multi-scan
_exptl_absorpt_process_details 'SADABS (Sheldrick, 1996)'
_exptl_crystal_colour 'pale yellow'
_exptl_crystal_density_diffrn 2.215
_exptl_crystal_density_method 'not measured'
_exptl_crystal_description block
_exptl_crystal_F_000 1352
_exptl_crystal_size_max 0.26
_exptl_crystal_size_mid 0.21
_exptl_crystal_size_min 0.15
_refine_diff_density_max 1.014
_refine_diff_density_min -1.082
_refine_diff_density_rms 0.187
_refine_ls_extinction_coef 0.00025(15)
_refine_ls_extinction_expression Fc^*^=kFc[1+0.001xFc^2^\l^3^/sin(2\q)]^-1/4^
_refine_ls_extinction_method SHELXL
_refine_ls_goodness_of_fit_ref 1.049
_refine_ls_hydrogen_treatment mixed
_refine_ls_matrix_type full
_refine_ls_number_parameters 326
_refine_ls_number_reflns 3876
_refine_ls_number_restraints 0
_refine_ls_restrained_S_all 1.049
_refine_ls_R_factor_all 0.0502
_refine_ls_R_factor_gt 0.0438
_refine_ls_shift/su_max 0.001
_refine_ls_shift/su_mean 0.000
_refine_ls_structure_factor_coef Fsqd
_refine_ls_weighting_details 'calc w=1/[\s^2^(Fo^2^)+(0.0597P)^2^+7.1685P] where P=(Fo^2^+2Fc^2^)/3'
_refine_ls_weighting_scheme calc
_refine_ls_wR_factor_gt 0.1085
_refine_ls_wR_factor_ref 0.1133
_reflns_number_gt 3382
_reflns_number_total 3876
_reflns_threshold_expression >2sigma(I)
_cod_data_source_file ic9007125_si_001_1.cif
_cod_data_source_block compound_1_for_CCDC_#717400
_cod_depositor_comments
;
The following automatic conversions were performed:
'_symmetry_cell_setting' value 'Monoclinic' changed to 'monoclinic'
according to '/home/saulius/struct/CIF-dictionaries/cif_core.dic'
dictionary named 'cif_core.dic' version 2.4.1 from 2010-06-29.

Automatic conversion script
Id: cif_fix_enum 1527 2010-12-29 10:47:43Z saulius 
;
_cod_original_cell_volume 2093.8(15)
_cod_database_code 4302732

loop_
_symmetry_equiv_pos_as_xyz
'x, y, z'
'-x+1/2, y+1/2, -z+1/2'
'-x, -y, -z'
'x-1/2, -y-1/2, z-1/2'

loop_
_atom_site_label
_atom_site_type_symbol
_atom_site_fract_x
_atom_site_fract_y
_atom_site_fract_z
_atom_site_U_iso_or_equiv
_atom_site_adp_type
_atom_site_occupancy
_atom_site_symmetry_multiplicity
_atom_site_calc_flag
_atom_site_refinement_flags
_atom_site_disorder_assembly
_atom_site_disorder_group
Eu1 Eu 0.795502(19) 1.04079(4) 0.138489(14) 0.02044(14) Uani 1 1 d . . .
Ag1 Ag 0.87885(6) 0.50227(12) 0.00720(7) 0.0930(4) Uani 1 1 d . . .
O1 O 0.5958(4) 0.5701(7) 0.0871(3) 0.0405(12) Uani 1 1 d . . .
O2 O 0.6973(3) 0.7730(6) 0.1390(2) 0.0314(10) Uani 1 1 d . . .
O3 O 0.7936(3) 1.2533(6) 0.0437(2) 0.0332(11) Uani 1 1 d . . .
O4 O 0.7370(4) 1.3726(7) -0.0565(3) 0.0464(13) Uani 1 1 d . . .
O5 O 0.9820(3) 1.5195(7) 0.2146(3) 0.0451(14) Uani 1 1 d . . .
O6 O 0.9938(4) 0.6982(7) 0.0381(3) 0.0495(15) Uani 1 1 d . . .
O7 O 0.8684(3) 0.8269(6) 0.0684(2) 0.0332(11) Uani 1 1 d . . .
O8 O 0.8664(3) 1.3156(6) 0.1937(2) 0.0302(10) Uani 1 1 d . . .
O9 O 0.6616(3) 1.2428(7) 0.1436(3) 0.0320(11) Uani 1 1 d . . .
H9A H 0.657(6) 1.331(13) 0.124(4) 0.048 Uiso 1 1 d . . .
H9B H 0.651(6) 1.268(12) 0.179(5) 0.048 Uiso 1 1 d . . .
O10 O 0.7474(4) 1.0477(7) 0.2512(3) 0.0311(11) Uani 1 1 d . . .
H10A H 0.718(6) 0.964(12) 0.264(5) 0.047 Uiso 1 1 d . . .
H10B H 0.765(6) 1.123(12) 0.274(4) 0.047 Uiso 1 1 d . . .
O11 O 0.8951(3) 0.8422(7) 0.2193(3) 0.0326(11) Uani 1 1 d . . .
H11A H 0.936(6) 0.908(13) 0.242(5) 0.049 Uiso 1 1 d . . .
H11B H 0.923(6) 0.752(13) 0.214(4) 0.049 Uiso 1 1 d . . .
O12 O 0.6962(4) 0.4663(11) 0.8084(4) 0.0566(17) Uani 1 1 d . . .
H12A H 0.729(8) 0.427(17) 0.787(6) 0.085 Uiso 1 1 d . . .
H12B H 0.709(7) 0.422(17) 0.849(6) 0.085 Uiso 1 1 d . . .
O13 O 0.1641(6) 0.6729(13) 0.2554(6) 0.087(3) Uani 1 1 d . . .
H13A H 0.164(11) 0.76(2) 0.260(9) 0.131 Uiso 1 1 d . . .
H13B H 0.115(10) 0.64(2) 0.253(8) 0.131 Uiso 1 1 d . . .
O14 O 0.0079(5) 0.0520(12) 0.3024(4) 0.072(2) Uani 1 1 d . . .
H14A H 0.056(10) 0.019(19) 0.305(8) 0.108 Uiso 1 1 d . . .
H14B H -0.006(9) 0.032(17) 0.351(8) 0.108 Uiso 1 1 d . . .
N1 N 0.6788(4) 0.9811(7) 0.0300(3) 0.0255(11) Uani 1 1 d . . .
N2 N 0.9636(3) 1.1037(7) 0.1264(3) 0.0260(11) Uani 1 1 d . . .
C1 C 0.6404(4) 0.7144(9) 0.0888(3) 0.0285(14) Uani 1 1 d . . .
C2 C 0.6263(4) 0.8326(9) 0.0253(3) 0.0266(13) Uani 1 1 d . . .
C3 C 0.5642(5) 0.7906(10) -0.0326(4) 0.0373(17) Uani 1 1 d . . .
H3 H 0.5282 0.6858 -0.0346 0.045 Uiso 1 1 calc R . .
C4 C 0.5571(5) 0.9094(11) -0.0879(4) 0.0423(18) Uani 1 1 d . . .
H4 H 0.5167 0.8835 -0.1280 0.051 Uiso 1 1 calc R . .
C5 C 0.6101(5) 1.0663(11) -0.0832(4) 0.0413(18) Uani 1 1 d . . .
H5 H 0.6048 1.1487 -0.1193 0.050 Uiso 1 1 calc R . .
C6 C 0.6714(5) 1.0977(9) -0.0231(3) 0.0292(14) Uani 1 1 d . . .
C7 C 0.7373(4) 1.2528(9) -0.0118(3) 0.0296(14) Uani 1 1 d . . .
C8 C 0.9481(4) 1.3729(9) 0.1907(3) 0.0286(14) Uani 1 1 d . . .
C9 C 1.0074(4) 1.2507(9) 0.1543(3) 0.0275(14) Uani 1 1 d . . .
C10 C 1.0992(5) 1.2842(10) 0.1496(4) 0.0398(17) Uani 1 1 d . . .
H10 H 1.1277 1.3905 0.1677 0.048 Uiso 1 1 calc R . .
C11 C 1.1481(5) 1.1587(12) 0.1181(4) 0.050(2) Uani 1 1 d . . .
H11 H 1.2106 1.1772 0.1158 0.059 Uiso 1 1 calc R . .
C12 C 1.1034(5) 1.0040(11) 0.0896(4) 0.045(2) Uani 1 1 d . . .
H12 H 1.1349 0.9177 0.0676 0.054 Uiso 1 1 calc R . .
C13 C 1.0111(5) 0.9816(9) 0.0949(4) 0.0308(15) Uani 1 1 d . . .
C14 C 0.9539(5) 0.8246(9) 0.0647(3) 0.0318(15) Uani 1 1 d . . .

loop_
_atom_site_aniso_label
_atom_site_aniso_U_11
_atom_site_aniso_U_22
_atom_site_aniso_U_33
_atom_site_aniso_U_23
_atom_site_aniso_U_13
_atom_site_aniso_U_12
Eu1 0.0216(2) 0.0182(2) 0.0217(2) -0.00138(11) 0.00385(12) -0.00192(11)
Ag1 0.0586(5) 0.0584(5) 0.1689(10) -0.0568(6) 0.0393(6) -0.0327(4)
O1 0.048(3) 0.027(3) 0.043(3) 0.008(2) -0.005(2) -0.016(2)
O2 0.036(2) 0.030(3) 0.026(2) 0.0008(19) 0.000(2) -0.007(2)
O3 0.036(3) 0.030(3) 0.032(3) 0.0070(19) 0.002(2) -0.011(2)
O4 0.062(3) 0.039(3) 0.037(3) 0.015(2) 0.003(2) -0.016(3)
O5 0.034(3) 0.027(3) 0.075(4) -0.023(3) 0.008(3) -0.005(2)
O6 0.045(3) 0.032(3) 0.078(4) -0.026(3) 0.030(3) -0.010(2)
O7 0.031(2) 0.028(3) 0.043(3) -0.016(2) 0.012(2) -0.0067(19)
O8 0.026(2) 0.025(2) 0.041(3) -0.0126(19) 0.009(2) -0.0029(18)
O9 0.035(3) 0.030(3) 0.032(3) 0.000(2) 0.005(2) 0.006(2)
O10 0.042(3) 0.025(3) 0.028(3) -0.0018(19) 0.013(2) -0.008(2)
O11 0.033(3) 0.021(3) 0.043(3) -0.001(2) 0.004(2) 0.004(2)
O12 0.046(4) 0.079(5) 0.044(4) 0.013(3) 0.005(3) 0.007(3)
O13 0.052(4) 0.082(6) 0.130(7) -0.046(6) 0.018(5) -0.006(4)
O14 0.045(4) 0.111(7) 0.061(4) -0.035(4) 0.010(3) -0.012(4)
N1 0.026(3) 0.025(3) 0.025(3) 0.002(2) 0.002(2) -0.002(2)
N2 0.027(3) 0.022(3) 0.030(3) -0.003(2) 0.007(2) -0.002(2)
C1 0.031(3) 0.024(3) 0.031(3) 0.002(3) 0.007(3) -0.002(3)
C2 0.026(3) 0.024(3) 0.030(3) 0.001(3) 0.003(3) -0.005(3)
C3 0.036(4) 0.035(4) 0.039(4) 0.002(3) -0.003(3) -0.016(3)
C4 0.046(4) 0.047(5) 0.029(4) 0.006(3) -0.010(3) -0.015(4)
C5 0.042(4) 0.049(5) 0.028(4) 0.010(3) -0.006(3) -0.003(3)
C6 0.034(3) 0.028(4) 0.025(3) 0.001(3) 0.004(3) -0.001(3)
C7 0.028(3) 0.028(4) 0.033(4) 0.000(3) 0.006(3) 0.000(3)
C8 0.027(3) 0.024(4) 0.035(4) -0.007(3) 0.004(3) 0.000(3)
C9 0.028(3) 0.024(3) 0.031(3) -0.008(3) 0.006(3) -0.004(3)
C10 0.033(4) 0.032(4) 0.055(5) -0.016(3) 0.011(3) -0.012(3)
C11 0.026(4) 0.054(5) 0.072(6) -0.028(4) 0.021(4) -0.013(3)
C12 0.036(4) 0.041(4) 0.062(5) -0.022(4) 0.022(4) -0.001(3)
C13 0.027(3) 0.030(4) 0.037(4) -0.011(3) 0.010(3) -0.003(3)
C14 0.041(4) 0.023(3) 0.034(4) -0.007(3) 0.014(3) 0.001(3)

loop_
_atom_type_symbol
_atom_type_description
_atom_type_scat_dispersion_real
_atom_type_scat_dispersion_imag
_atom_type_scat_source
C C 0.0033 0.0016 'International Tables Vol C Tables 4.2.6.8 and 6.1.1.4'
H H 0.0000 0.0000 'International Tables Vol C Tables 4.2.6.8 and 6.1.1.4'
N N 0.0061 0.0033 'International Tables Vol C Tables 4.2.6.8 and 6.1.1.4'
O O 0.0106 0.0060 'International Tables Vol C Tables 4.2.6.8 and 6.1.1.4'
Ag Ag -0.8971 1.1015 'International Tables Vol C Tables 4.2.6.8 and 6.1.1.4'
Eu Eu -0.1578 3.6682 'International Tables Vol C Tables 4.2.6.8 and 6.1.1.4'

loop_
_geom_angle_atom_site_label_1
_geom_angle_atom_site_label_2
_geom_angle_atom_site_label_3
_geom_angle
_geom_angle_site_symmetry_1
_geom_angle_site_symmetry_3
_geom_angle_publ_flag
O3 Eu1 O10 135.90(17) . . ?
O3 Eu1 O2 125.82(15) . . ?
O10 Eu1 O2 76.13(16) . . ?
O3 Eu1 O7 86.12(17) . . ?
O10 Eu1 O7 137.97(17) . . ?
O2 Eu1 O7 77.88(16) . . ?
O3 Eu1 O8 76.47(16) . . ?
O10 Eu1 O8 74.78(16) . . ?
O2 Eu1 O8 150.88(15) . . ?
O7 Eu1 O8 126.32(14) . . ?
O3 Eu1 O11 144.44(16) . . ?
O10 Eu1 O11 69.19(17) . . ?
O2 Eu1 O11 78.86(16) . . ?
O7 Eu1 O11 73.79(17) . . ?
O8 Eu1 O11 91.97(16) . . ?
O3 Eu1 O9 74.35(17) . . ?
O10 Eu1 O9 66.94(18) . . ?
O2 Eu1 O9 90.94(17) . . ?
O7 Eu1 O9 145.78(16) . . ?
O8 Eu1 O9 76.56(16) . . ?
O11 Eu1 O9 136.13(17) . . ?
O3 Eu1 N2 72.99(16) . . ?
O10 Eu1 N2 120.03(17) . . ?
O2 Eu1 N2 136.38(17) . . ?
O7 Eu1 N2 63.47(16) . . ?
O8 Eu1 N2 62.90(15) . . ?
O11 Eu1 N2 71.83(17) . . ?
O9 Eu1 N2 132.47(17) . . ?
O3 Eu1 N1 62.61(16) . . ?
O10 Eu1 N1 121.33(18) . . ?
O2 Eu1 N1 63.22(16) . . ?
O7 Eu1 N1 72.99(16) . . ?
O8 Eu1 N1 134.00(16) . . ?
O11 Eu1 N1 133.62(17) . . ?
O9 Eu1 N1 73.10(17) . . ?
N2 Eu1 N1 118.61(17) . . ?
O6 Ag1 O3 145.1(2) . 1_545 ?
O6 Ag1 O4 159.6(2) . 1_545 ?
O3 Ag1 O4 54.31(16) 1_545 1_545 ?
C1 O2 Eu1 125.9(4) . . ?
C7 O3 Ag1 92.3(4) . 1_565 ?
C7 O3 Eu1 126.4(4) . . ?
Ag1 O3 Eu1 141.3(2) 1_565 . ?
C7 O4 Ag1 90.1(4) . 1_565 ?
C14 O6 Ag1 102.5(4) . . ?
C14 O7 Eu1 124.2(4) . . ?
C8 O8 Eu1 125.9(4) . . ?
Eu1 O9 H9A 120(7) . . ?
Eu1 O9 H9B 118(7) . . ?
H9A O9 H9B 105(10) . . ?
Eu1 O10 H10A 120(6) . . ?
Eu1 O10 H10B 117(7) . . ?
H10A O10 H10B 122(10) . . ?
Eu1 O11 H11A 107(6) . . ?
Eu1 O11 H11B 133(6) . . ?
H11A O11 H11B 102(8) . . ?
H12A O12 H12B 108(10) . . ?
H13A O13 H13B 110(10) . . ?
H14A O14 H14B 102(10) . . ?
C2 N1 C6 119.6(6) . . ?
C2 N1 Eu1 120.1(4) . . ?
C6 N1 Eu1 120.4(4) . . ?
C9 N2 C13 119.1(5) . . ?
C9 N2 Eu1 121.1(4) . . ?
C13 N2 Eu1 119.7(4) . . ?
O1 C1 O2 126.0(6) . . ?
O1 C1 C2 117.7(6) . . ?
O2 C1 C2 116.3(5) . . ?
N1 C2 C3 122.6(6) . . ?
N1 C2 C1 114.3(5) . . ?
C3 C2 C1 123.1(6) . . ?
C2 C3 C4 118.1(6) . . ?
C2 C3 H3 121.0 . . ?
C4 C3 H3 121.0 . . ?
C5 C4 C3 119.9(6) . . ?
C5 C4 H4 120.1 . . ?
C3 C4 H4 120.1 . . ?
C4 C5 C6 118.3(7) . . ?
C4 C5 H5 120.8 . . ?
C6 C5 H5 120.8 . . ?
N1 C6 C5 121.5(6) . . ?
N1 C6 C7 113.6(6) . . ?
C5 C6 C7 124.8(6) . . ?
O4 C7 O3 122.8(6) . . ?
O4 C7 C6 120.4(6) . . ?
O3 C7 C6 116.8(6) . . ?
O5 C8 O8 126.0(6) . . ?
O5 C8 C9 118.2(6) . . ?
O8 C8 C9 115.8(5) . . ?
N2 C9 C10 121.7(6) . . ?
N2 C9 C8 114.2(5) . . ?
C10 C9 C8 124.1(6) . . ?
C11 C10 C9 119.2(6) . . ?
C11 C10 H10 120.4 . . ?
C9 C10 H10 120.4 . . ?
C10 C11 C12 119.3(6) . . ?
C10 C11 H11 120.3 . . ?
C12 C11 H11 120.3 . . ?
C13 C12 C11 118.3(7) . . ?
C13 C12 H12 120.9 . . ?
C11 C12 H12 120.9 . . ?
N2 C13 C12 122.3(6) . . ?
N2 C13 C14 113.9(5) . . ?
C12 C13 C14 123.8(6) . . ?
O6 C14 O7 124.1(6) . . ?
O6 C14 C13 118.2(6) . . ?
O7 C14 C13 117.6(6) . . ?

loop_
_geom_bond_atom_site_label_1
_geom_bond_atom_site_label_2
_geom_bond_distance
_geom_bond_site_symmetry_2
_geom_bond_publ_flag
Eu1 O3 2.435(4) . ?
Eu1 O10 2.436(5) . ?
Eu1 O2 2.437(5) . ?
Eu1 O7 2.445(4) . ?
Eu1 O8 2.449(4) . ?
Eu1 O11 2.466(5) . ?
Eu1 O9 2.469(5) . ?
Eu1 N2 2.544(5) . ?
Eu1 N1 2.561(5) . ?
Ag1 O6 2.224(5) . ?
Ag1 O3 2.386(4) 1_545 ?
Ag1 O4 2.443(5) 1_545 ?
O1 C1 1.243(8) . ?
O2 C1 1.267(7) . ?
O3 C7 1.265(8) . ?
O3 Ag1 2.386(4) 1_565 ?
O4 C7 1.246(8) . ?
O4 Ag1 2.443(5) 1_565 ?
O5 C8 1.248(8) . ?
O6 C14 1.254(8) . ?
O7 C14 1.260(8) . ?
O8 C8 1.274(8) . ?
O9 H9A 0.76(9) . ?
O9 H9B 0.76(9) . ?
O10 H10A 0.81(9) . ?
O10 H10B 0.74(9) . ?
O11 H11A 0.84(9) . ?
O11 H11B 0.79(9) . ?
O12 H12A 0.74(12) . ?
O12 H12B 0.86(12) . ?
O13 H13A 0.63(16) . ?
O13 H13B 0.76(14) . ?
O14 H14A 0.74(14) . ?
O14 H14B 1.03(15) . ?
N1 C2 1.329(8) . ?
N1 C6 1.345(8) . ?
N2 C9 1.331(8) . ?
N2 C13 1.344(8) . ?
C1 C2 1.513(9) . ?
C2 C3 1.380(9) . ?
C3 C4 1.389(10) . ?
C3 H3 0.9300 . ?
C4 C5 1.384(11) . ?
C4 H4 0.9300 . ?
C5 C6 1.391(10) . ?
C5 H5 0.9300 . ?
C6 C7 1.487(9) . ?
C8 C9 1.504(9) . ?
C9 C10 1.379(9) . ?
C10 C11 1.374(10) . ?
C10 H10 0.9300 . ?
C11 C12 1.386(11) . ?
C11 H11 0.9300 . ?
C12 C13 1.376(10) . ?
C12 H12 0.9300 . ?
C13 C14 1.493(9) . ?

loop_
_geom_hbond_atom_site_label_D
_geom_hbond_atom_site_label_H
_geom_hbond_atom_site_label_A
_geom_hbond_distance_DH
_geom_hbond_distance_HA
_geom_hbond_distance_DA
_geom_hbond_angle_DHA
_geom_hbond_site_symmetry_A
O9 H9A O1 0.76(9) 2.06(9) 2.763(7) 156(9) 1_565
O9 H9B O11 0.76(9) 2.28(9) 3.038(7) 175(9) 2_655
O10 H10A O8 0.81(9) 1.93(9) 2.723(7) 164(9) 2_645
O10 H10B O2 0.74(9) 2.04(9) 2.749(7) 161(10) 2_655
O11 H11A O14 0.84(9) 1.81(9) 2.635(9) 169(9) 1_665
O11 H11B O5 0.79(9) 1.92(10) 2.700(7) 171(9) 1_545
O12 H12A O13 0.74(12) 2.02(12) 2.754(11) 170(13) 3_666
O12 H12B O4 0.86(12) 1.88(13) 2.732(8) 169(12) 1_546
O13 H13A O12 0.63(16) 2.26(16) 2.864(11) 160(21) 4_575
O14 H14B O1 1.03(15) 1.94(15) 2.843(9) 145(11) 2_545

loop_
_geom_torsion_atom_site_label_1
_geom_torsion_atom_site_label_2
_geom_torsion_atom_site_label_3
_geom_torsion_atom_site_label_4
_geom_torsion
_geom_torsion_site_symmetry_1
_geom_torsion_site_symmetry_2
_geom_torsion_site_symmetry_3
_geom_torsion_site_symmetry_4
_geom_torsion_publ_flag
O3 Eu1 O2 C1 4.5(6) . . . . ?
O10 Eu1 O2 C1 141.7(5) . . . . ?
O7 Eu1 O2 C1 -71.6(5) . . . . ?
O8 Eu1 O2 C1 139.2(5) . . . . ?
O11 Eu1 O2 C1 -147.2(5) . . . . ?
O9 Eu1 O2 C1 75.8(5) . . . . ?
N2 Eu1 O2 C1 -99.1(5) . . . . ?
N1 Eu1 O2 C1 5.3(5) . . . . ?
O10 Eu1 O3 C7 -103.1(5) . . . . ?
O2 Eu1 O3 C7 5.6(6) . . . . ?
O7 Eu1 O3 C7 77.6(5) . . . . ?
O8 Eu1 O3 C7 -153.5(5) . . . . ?
O11 Eu1 O3 C7 132.5(5) . . . . ?
O9 Eu1 O3 C7 -74.0(5) . . . . ?
N2 Eu1 O3 C7 141.1(5) . . . . ?
N1 Eu1 O3 C7 4.8(5) . . . . ?
O10 Eu1 O3 Ag1 81.7(4) . . . 1_565 ?
O2 Eu1 O3 Ag1 -169.7(3) . . . 1_565 ?
O7 Eu1 O3 Ag1 -97.6(4) . . . 1_565 ?
O8 Eu1 O3 Ag1 31.2(3) . . . 1_565 ?
O11 Eu1 O3 Ag1 -42.8(5) . . . 1_565 ?
O9 Eu1 O3 Ag1 110.8(4) . . . 1_565 ?
N2 Eu1 O3 Ag1 -34.2(3) . . . 1_565 ?
N1 Eu1 O3 Ag1 -170.5(4) . . . 1_565 ?
O3 Ag1 O6 C14 -86.7(6) 1_545 . . . ?
O4 Ag1 O6 C14 71.3(8) 1_545 . . . ?
O3 Eu1 O7 C14 82.7(5) . . . . ?
O10 Eu1 O7 C14 -96.5(6) . . . . ?
O2 Eu1 O7 C14 -149.3(6) . . . . ?
O8 Eu1 O7 C14 12.7(6) . . . . ?
O11 Eu1 O7 C14 -67.6(5) . . . . ?
O9 Eu1 O7 C14 137.3(5) . . . . ?
N2 Eu1 O7 C14 9.8(5) . . . . ?
N1 Eu1 O7 C14 145.3(6) . . . . ?
O3 Eu1 O8 C8 -74.5(5) . . . . ?
O10 Eu1 O8 C8 139.3(5) . . . . ?
O2 Eu1 O8 C8 141.9(5) . . . . ?
O7 Eu1 O8 C8 0.3(6) . . . . ?
O11 Eu1 O8 C8 71.5(5) . . . . ?
O9 Eu1 O8 C8 -151.3(6) . . . . ?
N2 Eu1 O8 C8 3.1(5) . . . . ?
N1 Eu1 O8 C8 -101.6(5) . . . . ?
O3 Eu1 N1 C2 175.8(5) . . . . ?
O10 Eu1 N1 C2 -55.0(5) . . . . ?
O2 Eu1 N1 C2 -3.5(4) . . . . ?
O7 Eu1 N1 C2 81.3(5) . . . . ?
O8 Eu1 N1 C2 -154.3(4) . . . . ?
O11 Eu1 N1 C2 35.3(6) . . . . ?
O9 Eu1 N1 C2 -103.4(5) . . . . ?
N2 Eu1 N1 C2 127.0(5) . . . . ?
O3 Eu1 N1 C6 -2.9(5) . . . . ?
O10 Eu1 N1 C6 126.3(5) . . . . ?
O2 Eu1 N1 C6 177.8(5) . . . . ?
O7 Eu1 N1 C6 -97.4(5) . . . . ?
O8 Eu1 N1 C6 27.0(6) . . . . ?
O11 Eu1 N1 C6 -143.4(4) . . . . ?
O9 Eu1 N1 C6 77.9(5) . . . . ?
N2 Eu1 N1 C6 -51.8(5) . . . . ?
O3 Eu1 N2 C9 82.7(5) . . . . ?
O10 Eu1 N2 C9 -51.0(5) . . . . ?
O2 Eu1 N2 C9 -152.8(4) . . . . ?
O7 Eu1 N2 C9 176.9(5) . . . . ?
O8 Eu1 N2 C9 -0.5(5) . . . . ?
O11 Eu1 N2 C9 -102.5(5) . . . . ?
O9 Eu1 N2 C9 34.2(6) . . . . ?
N1 Eu1 N2 C9 127.1(5) . . . . ?
O3 Eu1 N2 C13 -101.4(5) . . . . ?
O10 Eu1 N2 C13 124.9(5) . . . . ?
O2 Eu1 N2 C13 23.1(6) . . . . ?
O7 Eu1 N2 C13 -7.1(5) . . . . ?
O8 Eu1 N2 C13 175.4(5) . . . . ?
O11 Eu1 N2 C13 73.4(5) . . . . ?
O9 Eu1 N2 C13 -149.9(5) . . . . ?
N1 Eu1 N2 C13 -57.0(5) . . . . ?
Eu1 O2 C1 O1 173.8(5) . . . . ?
Eu1 O2 C1 C2 -6.3(8) . . . . ?
C6 N1 C2 C3 0.7(10) . . . . ?
Eu1 N1 C2 C3 -178.0(5) . . . . ?
C6 N1 C2 C1 -179.2(6) . . . . ?
Eu1 N1 C2 C1 2.0(7) . . . . ?
O1 C1 C2 N1 -177.7(6) . . . . ?
O2 C1 C2 N1 2.4(8) . . . . ?
O1 C1 C2 C3 2.3(10) . . . . ?
O2 C1 C2 C3 -177.6(6) . . . . ?
N1 C2 C3 C4 0.0(11) . . . . ?
C1 C2 C3 C4 180.0(7) . . . . ?
C2 C3 C4 C5 -1.3(12) . . . . ?
C3 C4 C5 C6 1.7(12) . . . . ?
C2 N1 C6 C5 -0.2(10) . . . . ?
Eu1 N1 C6 C5 178.5(5) . . . . ?
C2 N1 C6 C7 -177.3(6) . . . . ?
Eu1 N1 C6 C7 1.4(7) . . . . ?
C4 C5 C6 N1 -1.0(11) . . . . ?
C4 C5 C6 C7 175.7(7) . . . . ?
Ag1 O4 C7 O3 7.2(7) 1_565 . . . ?
Ag1 O4 C7 C6 -171.2(6) 1_565 . . . ?
Ag1 O3 C7 O4 -7.4(7) 1_565 . . . ?
Eu1 O3 C7 O4 175.6(5) . . . . ?
Ag1 O3 C7 C6 171.1(5) 1_565 . . . ?
Eu1 O3 C7 C6 -6.0(8) . . . . ?
N1 C6 C7 O4 -178.9(6) . . . . ?
C5 C6 C7 O4 4.2(11) . . . . ?
N1 C6 C7 O3 2.6(9) . . . . ?
C5 C6 C7 O3 -174.4(7) . . . . ?
Eu1 O8 C8 O5 174.4(6) . . . . ?
Eu1 O8 C8 C9 -5.0(8) . . . . ?
C13 N2 C9 C10 2.4(10) . . . . ?
Eu1 N2 C9 C10 178.3(5) . . . . ?
C13 N2 C9 C8 -177.4(6) . . . . ?
Eu1 N2 C9 C8 -1.5(7) . . . . ?
O5 C8 C9 N2 -175.5(7) . . . . ?
O8 C8 C9 N2 4.0(9) . . . . ?
O5 C8 C9 C10 4.7(11) . . . . ?
O8 C8 C9 C10 -175.8(7) . . . . ?
N2 C9 C10 C11 -3.0(12) . . . . ?
C8 C9 C10 C11 176.8(7) . . . . ?
C9 C10 C11 C12 2.1(13) . . . . ?
C10 C11 C12 C13 -0.6(14) . . . . ?
C9 N2 C13 C12 -0.8(11) . . . . ?
Eu1 N2 C13 C12 -176.8(6) . . . . ?
C9 N2 C13 C14 -179.1(6) . . . . ?
Eu1 N2 C13 C14 4.9(8) . . . . ?
C11 C12 C13 N2 0.0(13) . . . . ?
C11 C12 C13 C14 178.0(8) . . . . ?
Ag1 O6 C14 O7 -1.6(9) . . . . ?
Ag1 O6 C14 C13 177.5(5) . . . . ?
Eu1 O7 C14 O6 167.8(6) . . . . ?
Eu1 O7 C14 C13 -11.3(9) . . . . ?
N2 C13 C14 O6 -175.5(7) . . . . ?
C12 C13 C14 O6 6.3(12) . . . . ?
N2 C13 C14 O7 3.6(9) . . . . ?
C12 C13 C14 O7 -174.6(8) . . . . ?
